data_7220636
loop_
_publ_author_name
'Zieli\'nski, Witold'
'Katrusiak, Andrzej'

_publ_section_title
;
 Hydrate smaller than the anhydrate
;
_journal_issue 29
_journal_name_full CrystEngComm
_journal_page_first 5468
_journal_paper_doi 10.1039/C5CE00694E
_journal_volume 17
_journal_year 2015
_chemical_formula_moiety '0.25(H4 O4), 2(C9 H10 N2)'
_chemical_formula_sum 'C18 H21 N4 O'
_chemical_formula_weight 309.39
_chemical_name_systematic Xcalibur
_space_group_crystal_system orthorhombic
_space_group_IT_number 70
_space_group_name_Hall '-F 2uv 2vw'
_space_group_name_H-M_alt 'F d d d'
_symmetry_space_group_name_Hall '-F 2uv 2vw'
_symmetry_space_group_name_H-M 'F d d d :2'
_atom_sites_solution_hydrogens mixed
_atom_sites_solution_primary direct
_audit_creation_date 2015-05-28
_audit_creation_method
;
Olex2 1.2
(compiled 2015.01.26 svn.r3150 for OlexSys, GUI svn.r4998)
;
_audit_update_record
;
2015-05-28 deposited with the CCDC.
2015-06-01 downloaded from the CCDC.
;
_cell_angle_alpha 90
_cell_angle_beta 90
_cell_angle_gamma 90
_cell_formula_units_Z 8
_cell_length_a 7.5684(10)
_cell_length_b 12.432(2)
_cell_length_c 34.803(4)
_cell_measurement_reflns_used 614
_cell_measurement_temperature 296
_cell_measurement_theta_max 19.8710
_cell_measurement_theta_min 4.6730
_cell_volume 3274.6(8)
_computing_cell_refinement
;
CrysAlisPro, Agilent Technologies,
Version 1.171.37.31 (release 14-01-2014 CrysAlis171 .NET)
(compiled Jan 14 2014,18:38:05)
;
_computing_data_collection
;
CrysAlisPro, Agilent Technologies,
Version 1.171.37.31 (release 14-01-2014 CrysAlis171 .NET)
(compiled Jan 14 2014,18:38:05)
;
_computing_data_reduction
;
CrysAlisPro, Agilent Technologies,
Version 1.171.37.31 (release 14-01-2014 CrysAlis171 .NET)
(compiled Jan 14 2014,18:38:05)
;
_computing_molecular_graphics 'Olex2 (Dolomanov et al., 2009)'
_computing_publication_material 'Olex2 (Dolomanov et al., 2009)'
_computing_structure_refinement 'ShelXL (Sheldrick, 2008)'
_computing_structure_solution 'ShelXS (Sheldrick, 2008)'
_diffrn_ambient_temperature 296
_diffrn_detector 'CCD plate'
_diffrn_detector_area_resol_mean 16.2413
_diffrn_detector_type Eos
_diffrn_measured_fraction_theta_full 0.969
_diffrn_measured_fraction_theta_max 0.928
_diffrn_measurement_details
;
  1 omega  -92.00  -66.00   1.0000   32.0000
omega____ theta____ kappa____ phi______ frames
    -        1.7187 -178.0000    0.0000 26

  2 omega  -73.00  -45.00   1.0000   32.0000
omega____ theta____ kappa____ phi______ frames
    -        1.7187 -178.0000 -180.0000 28

  3 omega  -63.00  -37.00   1.0000   32.0000
omega____ theta____ kappa____ phi______ frames
    -        1.7187 -178.0000    0.0000 26

  4 omega  -18.00   45.00   1.0000   32.0000
omega____ theta____ kappa____ phi______ frames
    -      -27.7209   77.0000   30.0000 63

  5 omega -118.00  -92.00   1.0000   32.0000
omega____ theta____ kappa____ phi______ frames
    -      -27.7209  -99.0000  -30.0000 26

  6 omega  -49.00   56.00   1.0000   32.0000
omega____ theta____ kappa____ phi______ frames
    -       31.1584  -38.0000  150.0000 105

  7 omega -103.00  -35.00   1.0000   32.0000
omega____ theta____ kappa____ phi______ frames
    -        1.7187 -178.0000 -120.0000 68

  8 omega  -47.00   92.00   1.0000   32.0000
omega____ theta____ kappa____ phi______ frames
    -        1.7187   61.0000  -62.0000 139

  9 omega  -20.00  121.00   1.0000   32.0000
omega____ theta____ kappa____ phi______ frames
    -       31.1584   77.0000   90.0000 141
;
_diffrn_measurement_device 'four-circle diffractometer'
_diffrn_measurement_device_type 'Xcalibur, Eos'
_diffrn_measurement_method '\w scans'
_diffrn_orient_matrix_UB_11 0.0039645000
_diffrn_orient_matrix_UB_12 -0.0407343000
_diffrn_orient_matrix_UB_13 0.0142343000
_diffrn_orient_matrix_UB_21 -0.0317546000
_diffrn_orient_matrix_UB_22 0.0369330000
_diffrn_orient_matrix_UB_23 0.0139297000
_diffrn_orient_matrix_UB_31 -0.0880518000
_diffrn_orient_matrix_UB_32 -0.0151858000
_diffrn_orient_matrix_UB_33 -0.0043740000
_diffrn_radiation_monochromator graphite
_diffrn_radiation_probe x-ray
_diffrn_radiation_type MoK\a
_diffrn_radiation_wavelength 0.71073
_diffrn_reflns_av_R_equivalents 0.1387
_diffrn_reflns_av_unetI/netI 0.1362
_diffrn_reflns_laue_measured_fraction_full 0.969
_diffrn_reflns_laue_measured_fraction_max 0.928
_diffrn_reflns_limit_h_max 9
_diffrn_reflns_limit_h_min -8
_diffrn_reflns_limit_k_max 15
_diffrn_reflns_limit_k_min -15
_diffrn_reflns_limit_l_max 42
_diffrn_reflns_limit_l_min -43
_diffrn_reflns_number 3718
_diffrn_reflns_point_group_measured_fraction_full 0.969
_diffrn_reflns_point_group_measured_fraction_max 0.928
_diffrn_reflns_theta_full 26.000
_diffrn_reflns_theta_max 26.522
_diffrn_reflns_theta_min 4.302
_diffrn_source 'Enhance (Mo) X-ray Source'
_exptl_absorpt_coefficient_mu 0.081
_exptl_absorpt_correction_T_max 1.00000
_exptl_absorpt_correction_T_min 0.67919
_exptl_absorpt_correction_type multi-scan
_exptl_absorpt_process_details
;
CrysAlisPro, Agilent Technologies,
Version 1.171.37.31 (release 14-01-2014 CrysAlis171 .NET)
(compiled Jan 14 2014,18:38:05)
Empirical absorption correction using spherical harmonics,
 implemented in SCALE3 ABSPACK scaling algorithm.
;
_exptl_crystal_colour 'clear yellow'
_exptl_crystal_colour_lustre clear
_exptl_crystal_density_diffrn 1.255
_exptl_crystal_description plate
_exptl_crystal_F_000 1320
_exptl_crystal_size_max 0.15
_exptl_crystal_size_mid 0.15
_exptl_crystal_size_min 0.10
_refine_diff_density_max 0.200
_refine_diff_density_min -0.234
_refine_diff_density_rms 0.069
_refine_ls_extinction_method none
_refine_ls_goodness_of_fit_ref 1.077
_refine_ls_hydrogen_treatment constr
_refine_ls_matrix_type full
_refine_ls_number_parameters 58
_refine_ls_number_reflns 798
_refine_ls_number_restraints 0
_refine_ls_restrained_S_all 1.077
_refine_ls_R_factor_all 0.1719
_refine_ls_R_factor_gt 0.0772
_refine_ls_shift/su_max 0.000
_refine_ls_shift/su_mean 0.000
_refine_ls_structure_factor_coef Fsqd
_refine_ls_weighting_details 'w=1/[\s^2^(Fo^2^)+(0.0633P)^2^] where P=(Fo^2^+2Fc^2^)/3'
_refine_ls_weighting_scheme calc
_refine_ls_wR_factor_gt 0.1504
_refine_ls_wR_factor_ref 0.1999
_reflns_Friedel_coverage 0.000
_reflns_number_gt 389
_reflns_number_total 798
_reflns_threshold_expression 'I > 2\s(I)'
_cod_data_source_file c5ce00694e2.cif
_cod_data_source_block dMBzImH_AP
_cod_depositor_comments 'Adding full bibliography for 7220631--7220640.cif.'
_cod_original_cell_volume 3274.5(8)
_cod_database_code 7220636
_shelxl_version_number 2013-4
_shelx_space_group_comment
;
The symmetry employed for this shelxl refinement is uniquely defined
by the following loop, which should always be used as a source of
symmetry information in preference to the above space-group names.
They are only intended as comments.
;
_reflns_odcompleteness_completeness 99.65
_reflns_odcompleteness_iscentric 1
_reflns_odcompleteness_theta 25.30
_olex2_refinement_description
;
1. Fixed Uiso
 At 1.2 times of:
  All C(H) groups, All N(H) groups
 At 1.5 times of:
  All C(H,H,H) groups, All O(H) groups
2. Others
 Fixed Sof: H1(0.25) H3(0.5)
3.a Free rotating group:
 O1(H1)
3.b Aromatic/amide H refined with riding coordinates:
 N3(H3), C2(H2), C4(H4)
3.c Idealised Me refined as rotating group:
 C10(H10A,H10B,H10C)
;
_olex2_submission_special_instructions 'No special instructions were received'

loop_
_space_group_symop_operation_xyz
'x, y, z'
'-x+1/4, -y+1/4, z'
'x, -y+1/4, -z+1/4'
'-x+1/4, y, -z+1/4'
'x, y+1/2, z+1/2'
'-x+1/4, -y+3/4, z+1/2'
'x, -y+3/4, -z+3/4'
'-x+1/4, y+1/2, -z+3/4'
'x+1/2, y, z+1/2'
'-x+3/4, -y+1/4, z+1/2'
'x+1/2, -y+1/4, -z+3/4'
'-x+3/4, y, -z+3/4'
'x+1/2, y+1/2, z'
'-x+3/4, -y+3/4, z'
'x+1/2, -y+3/4, -z+1/4'
'-x+3/4, y+1/2, -z+1/4'
'-x, -y, -z'
'x-1/4, y-1/4, -z'
'-x, y-1/4, z-1/4'
'x-1/4, -y, z-1/4'
'-x, -y+1/2, -z+1/2'
'x-1/4, y+1/4, -z+1/2'
'-x, y+1/4, z+1/4'
'x-1/4, -y+1/2, z+1/4'
'-x+1/2, -y, -z+1/2'
'x+1/4, y-1/4, -z+1/2'
'-x+1/2, y-1/4, z+1/4'
'x+1/4, -y, z+1/4'
'-x+1/2, -y+1/2, -z'
'x+1/4, y+1/4, -z'
'-x+1/2, y+1/4, z-1/4'
'x+1/4, -y+1/2, z-1/4'

loop_
_atom_site_label
_atom_site_type_symbol
_atom_site_fract_x
_atom_site_fract_y
_atom_site_fract_z
_atom_site_U_iso_or_equiv
_atom_site_adp_type
_atom_site_occupancy
_atom_site_site_symmetry_order
_atom_site_calc_flag
_atom_site_refinement_flags_posn
_atom_site_refinement_flags_adp
_atom_site_refinement_flags_occupancy
O1 O -0.1250 0.3750 0.3750 0.0523(13) Uani 1 4 d S T P
H1 H -0.0481 0.4005 0.3597 0.078 Uiso 0.25 1 d G . .
N3 N 0.0373(4) 0.5524(2) 0.33615(7) 0.0528(10) Uani 1 1 d . . .
H3 H -0.0256 0.4997 0.3445 0.063 Uiso 0.5 1 calc R . .
C2 C 0.1250 0.6250 0.35668(14) 0.0594(15) Uani 1 2 d S T P
H2 H 0.1250 0.6250 0.3834 0.071 Uiso 1 2 calc RS T P
C4 C 0.0100(4) 0.5367(2) 0.26414(9) 0.0450(10) Uani 1 1 d . . .
H4 H -0.0668 0.4783 0.2643 0.054 Uiso 1 1 calc R . .
C5 C 0.0658(4) 0.5809(2) 0.22993(8) 0.0427(10) Uani 1 1 d . . .
C9 C 0.0696(4) 0.5805(2) 0.29833(8) 0.0404(9) Uani 1 1 d . . .
C10 C -0.0028(5) 0.5354(3) 0.19265(9) 0.0668(13) Uani 1 1 d . . .
H10A H -0.0670 0.5900 0.1790 0.100 Uiso 1 1 calc GR . .
H10B H -0.0798 0.4758 0.1980 0.100 Uiso 1 1 calc GR . .
H10C H 0.0946 0.5113 0.1772 0.100 Uiso 1 1 calc GR . .

loop_
_atom_site_aniso_label
_atom_site_aniso_U_11
_atom_site_aniso_U_22
_atom_site_aniso_U_33
_atom_site_aniso_U_23
_atom_site_aniso_U_13
_atom_site_aniso_U_12
O1 0.057(4) 0.049(4) 0.051(4) 0.000 0.000 0.000
N3 0.071(2) 0.0424(18) 0.0456(17) 0.0035(14) 0.0094(15) -0.0023(14)
C2 0.081(4) 0.056(4) 0.041(3) 0.000 0.000 0.013(3)
C4 0.044(2) 0.033(2) 0.059(2) -0.0029(17) -0.0021(15) 0.0017(15)
C5 0.051(2) 0.036(2) 0.0407(18) -0.0035(14) -0.0055(15) 0.0136(16)
C9 0.046(2) 0.037(2) 0.0377(17) 0.0029(14) 0.0011(14) 0.0038(15)
C10 0.076(3) 0.071(3) 0.054(2) -0.016(2) -0.0116(18) 0.021(2)

loop_
_atom_type_symbol
_atom_type_description
_atom_type_scat_dispersion_real
_atom_type_scat_dispersion_imag
_atom_type_scat_source
C C 0.0033 0.0016 'International Tables Vol C Tables 4.2.6.8 and 6.1.1.4'
H H 0.0000 0.0000 'International Tables Vol C Tables 4.2.6.8 and 6.1.1.4'
N N 0.0061 0.0033 'International Tables Vol C Tables 4.2.6.8 and 6.1.1.4'
O O 0.0106 0.0060 'International Tables Vol C Tables 4.2.6.8 and 6.1.1.4'

loop_
_geom_angle_atom_site_label_1
_geom_angle_atom_site_label_2
_geom_angle_atom_site_label_3
_geom_angle
_geom_angle_site_symmetry_1
_geom_angle_site_symmetry_3
C2 N3 H3 127.7 . .
C2 N3 C9 104.6(3) . .
C9 N3 H3 127.7 . .
N3 C2 N3 115.0(4) . 2_565
N3 C2 H2 122.5 2_565 .
N3 C2 H2 122.5 . .
C5 C4 H4 120.4 . .
C5 C4 C9 119.1(3) . .
C9 C4 H4 120.4 . .
C4 C5 C5 120.18(17) . 2_565
C4 C5 C10 119.2(3) . .
C5 C5 C10 120.57(19) 2_565 .
N3 C9 C4 131.4(3) . .
N3 C9 C9 107.95(16) . 2_565
C4 C9 C9 120.68(19) . 2_565
C5 C10 H10A 109.5 . .
C5 C10 H10B 109.5 . .
C5 C10 H10C 109.5 . .
H10A C10 H10B 109.5 . .
H10A C10 H10C 109.5 . .
H10B C10 H10C 109.5 . .

loop_
_geom_bond_atom_site_label_1
_geom_bond_atom_site_label_2
_geom_bond_distance
_geom_bond_site_symmetry_2
O1 H1 0.8499 .
N3 H3 0.8600 .
N3 C2 1.329(3) .
N3 C9 1.384(4) .
C2 N3 1.329(3) 2_565
C2 H2 0.9300 .
C4 H4 0.9300 .
C4 C5 1.377(4) .
C4 C9 1.384(4) .
C5 C5 1.416(6) 2_565
C5 C10 1.508(4) .
C9 C9 1.388(5) 2_565
C10 H10A 0.9600 .
C10 H10B 0.9600 .
C10 H10C 0.9600 .

loop_
_geom_torsion_atom_site_label_1
_geom_torsion_atom_site_label_2
_geom_torsion_atom_site_label_3
_geom_torsion_atom_site_label_4
_geom_torsion
_geom_torsion_site_symmetry_4
C2 N3 C9 C4 -178.0(3) .
C2 N3 C9 C9 1.1(4) 2_565
C5 C4 C9 N3 -179.3(3) .
C5 C4 C9 C9 1.7(5) 2_565
C9 N3 C2 N3 -0.42(14) 2_565
C9 C4 C5 C5 0.7(5) 2_565
C9 C4 C5 C10 -178.3(3) .
